data_8101792
loop_
_publ_author_name
'Euler, H.'
'Kirfel, A.'
'Meusel, M.'
'G\"utschow, M.'

_publ_section_title
;
Crystal structure of N-benzyl-N-1,3,4-tetramethyl-2,5-dioxo-4-
imidazolidinecarboxamide, C~15~H~19~N~3~O~3~
;
_journal_issue 3
_journal_name_full 'Zeitschrift f\"ur Kristallographie - New Crystal Structures'
_journal_page_first 369
_journal_page_last 370
_journal_volume 220
_journal_year 2005
_chemical_formula_sum 'C15 H19 N3 O3'
_chemical_formula_weight 289.33
_chemical_name_systematic
; 
 N-benzyl-N-1,3,4-tetramethyl-2,5-dioxo-4-imidazolidinecarboxamide 
;
_space_group_IT_number 14
_symmetry_cell_setting monoclinic
_symmetry_space_group_name_Hall '-P 2ybc'
_symmetry_space_group_name_H-M 'P 1 21/c 1'
_atom_sites_solution_hydrogens difmap
_atom_sites_solution_primary direct
_atom_sites_solution_secondary difmap
_audit_creation_method SHELXL-97
_cell_angle_alpha 90.000(6)
_cell_angle_beta 111.005(4)
_cell_angle_gamma 90.000(5)
_cell_formula_units_Z 4
_cell_length_a 16.837(8)
_cell_length_b 7.368(4)
_cell_length_c 13.070(7)
_cell_measurement_reflns_used 22
_cell_measurement_temperature 295(2)
_cell_measurement_theta_max 11.98
_cell_measurement_theta_min 9.28
_cell_volume 1513.7(14)
_computing_cell_refinement 'MSC TEXSAN v5.0'
_computing_data_collection 'MSC TEXSAN v5.0'
_computing_data_reduction 'REDUCE (Eichhorn, 1987)'
_computing_molecular_graphics 'DIAMOND v3.0 [2]'
_computing_publication_material 'SHELXL-97 (Sheldrick, 1997) [4]'
_computing_structure_refinement 'SHELXL-97 (Sheldrick, 1997) [4]'
_computing_structure_solution 'SHELXS-97 (Sheldrick, 1990) [3]'
_diffrn_ambient_temperature 295(2)
_diffrn_measured_fraction_theta_full 1.000
_diffrn_measured_fraction_theta_max 1.000
_diffrn_measurement_device_type 'Rigaku AFC-6R'
_diffrn_measurement_method omega
_diffrn_radiation_monochromator graphite
_diffrn_radiation_source 'normal focus rotating anode'
_diffrn_radiation_type MoK\a
_diffrn_radiation_wavelength 0.71069
_diffrn_reflns_av_R_equivalents 0.0717
_diffrn_reflns_av_sigmaI/netI 0.0707
_diffrn_reflns_limit_h_max 18
_diffrn_reflns_limit_h_min -20
_diffrn_reflns_limit_k_max 8
_diffrn_reflns_limit_k_min -8
_diffrn_reflns_limit_l_max 15
_diffrn_reflns_limit_l_min -14
_diffrn_reflns_number 8997
_diffrn_reflns_theta_full 25.05
_diffrn_reflns_theta_max 25.05
_diffrn_reflns_theta_min 2.59
_diffrn_standards_decay_% 3.2
_diffrn_standards_interval_count 50
_diffrn_standards_number 3
_exptl_absorpt_coefficient_mu 0.090
_exptl_absorpt_correction_type none
_exptl_crystal_colour colorless
_exptl_crystal_density_diffrn 1.270
_exptl_crystal_density_method 'not measured'
_exptl_crystal_description prism
_exptl_crystal_F_000 616
_exptl_crystal_size_max 0.48
_exptl_crystal_size_mid 0.38
_exptl_crystal_size_min 0.38
_refine_diff_density_max 0.124
_refine_diff_density_min -0.123
_refine_diff_density_rms 0.032
_refine_ls_extinction_coef 0.0016(14)
_refine_ls_extinction_expression Fc^*^=kFc[1+0.001xFc^2^\l^3^/sin(2\q)]^-1/4^
_refine_ls_extinction_method SHELXL
_refine_ls_goodness_of_fit_ref 0.990
_refine_ls_hydrogen_treatment mixed
_refine_ls_matrix_type full
_refine_ls_number_parameters 267
_refine_ls_number_reflns 2681
_refine_ls_number_restraints 0
_refine_ls_restrained_S_all 0.990
_refine_ls_R_factor_all 0.1308
_refine_ls_R_factor_gt 0.0501
_refine_ls_shift/su_max 0.001
_refine_ls_shift/su_mean 0.000
_refine_ls_structure_factor_coef Fsqd
_refine_ls_weighting_details 'calc w=1/[\s^2^(Fo^2^)+(0.0524P)^2^+0.0000P] where P=(Fo^2^+2Fc^2^)/3'
_refine_ls_weighting_scheme calc
_refine_ls_wR_factor_gt 0.0963
_refine_ls_wR_factor_ref 0.1197
_reflns_number_gt 1356
_reflns_number_total 2681
_reflns_threshold_expression >2sigma(I)
_cod_data_source_file 1267-1548.cff
_cod_data_source_block meu85
_cod_original_sg_symbol_H-M P12(1)/c1
_cod_database_code 8101792

loop_
_symmetry_equiv_pos_as_xyz
'x, y, z'
'-x, y+1/2, -z+1/2'
'-x, -y, -z'
'x, -y-1/2, z-1/2'

loop_
_atom_site_label
_atom_site_type_symbol
_atom_site_fract_x
_atom_site_fract_y
_atom_site_fract_z
_atom_site_U_iso_or_equiv
_atom_site_adp_type
_atom_site_occupancy
_atom_site_symmetry_multiplicity
_atom_site_Wyckoff_symbol
_atom_site_calc_flag
_atom_site_refinement_flags
_atom_site_disorder_assembly
_atom_site_disorder_group
N1 N 0.86447(13) 0.5100(3) 0.41748(17) 0.0515(6) Uani 1 4 e d . . .
N3 N 0.88650(13) 0.2722(3) 0.52675(17) 0.0503(6) Uani 1 4 e d . . .
N12 N 0.69995(13) 0.1914(3) 0.46320(18) 0.0502(6) Uani 1 4 e d . . .
O7 O 0.96062(12) 0.2910(3) 0.40936(17) 0.0717(6) Uani 1 4 e d . . .
O11 O 0.73183(15) 0.2728(4) 0.63817(18) 0.0987(9) Uani 1 4 e d . . .
O21 O 0.76581(13) 0.6677(3) 0.46469(18) 0.0771(7) Uani 1 4 e d . . .
C2 C 0.90984(17) 0.3487(4) 0.4485(2) 0.0506(7) Uani 1 4 e d . . .
C4 C 0.82770(16) 0.3860(4) 0.5571(2) 0.0461(7) Uani 1 4 e d . . .
C5 C 0.81196(17) 0.5389(4) 0.4743(2) 0.0512(7) Uani 1 4 e d . . .
C6 C 0.8718(3) 0.6289(7) 0.3325(4) 0.0836(12) Uani 1 4 e d . . .
H061 H 0.825(3) 0.612(5) 0.262(4) 0.121(15) Uiso 1 4 e d . . .
H062 H 0.927(3) 0.618(6) 0.332(4) 0.148(19) Uiso 1 4 e d . . .
H063 H 0.858(3) 0.741(6) 0.350(4) 0.14(2) Uiso 1 4 e d . . .
C8 C 0.9160(3) 0.0970(6) 0.5760(4) 0.0794(11) Uani 1 4 e d . . .
H081 H 0.955(3) 0.059(5) 0.550(3) 0.118(16) Uiso 1 4 e d . . .
H082 H 0.866(3) 0.014(6) 0.564(3) 0.112(13) Uiso 1 4 e d . . .
H083 H 0.936(3) 0.106(7) 0.652(5) 0.17(2) Uiso 1 4 e d . . .
C9 C 0.8705(2) 0.4709(6) 0.6704(3) 0.0692(10) Uani 1 4 e d . . .
H091 H 0.827(2) 0.555(5) 0.687(3) 0.108(13) Uiso 1 4 e d . . .
H092 H 0.921(2) 0.535(4) 0.675(2) 0.072(10) Uiso 1 4 e d . . .
H093 H 0.889(2) 0.366(5) 0.725(3) 0.090(12) Uiso 1 4 e d . . .
C10 C 0.74731(17) 0.2784(4) 0.5542(2) 0.0544(8) Uani 1 4 e d . . .
C13 C 0.7102(2) 0.1991(6) 0.3570(3) 0.0640(9) Uani 1 4 e d . . .
H131 H 0.656(2) 0.189(4) 0.301(3) 0.085(11) Uiso 1 4 e d . . .
H132 H 0.734(2) 0.313(5) 0.344(3) 0.100(12) Uiso 1 4 e d . . .
H133 H 0.749(3) 0.103(6) 0.355(4) 0.145(19) Uiso 1 4 e d . . .
C14 C 0.6330(2) 0.0651(5) 0.4683(3) 0.0607(8) Uani 1 4 e d . . .
H141 H 0.6464(19) 0.046(4) 0.549(3) 0.094(11) Uiso 1 4 e d . . .
H142 H 0.6426(18) -0.045(4) 0.436(2) 0.077(10) Uiso 1 4 e d . . .
C15 C 0.54441(18) 0.1358(4) 0.4132(2) 0.0532(8) Uani 1 4 e d . . .
C16 C 0.5083(3) 0.2508(5) 0.4673(4) 0.0727(10) Uani 1 4 e d . . .
H161 H 0.5429(17) 0.284(4) 0.537(2) 0.059(9) Uiso 1 4 e d . . .
C17 C 0.4252(3) 0.3121(5) 0.4160(5) 0.0944(14) Uani 1 4 e d . . .
H171 H 0.404(2) 0.385(4) 0.462(3) 0.090(12) Uiso 1 4 e d . . .
C18 C 0.3788(3) 0.2561(7) 0.3116(6) 0.1024(16) Uani 1 4 e d . . .
H181 H 0.322(3) 0.290(5) 0.274(4) 0.127(15) Uiso 1 4 e d . . .
C19 C 0.4136(3) 0.1423(6) 0.2578(4) 0.0923(13) Uani 1 4 e d . . .
H191 H 0.379(3) 0.105(6) 0.181(4) 0.152(19) Uiso 1 4 e d . . .
C20 C 0.4956(2) 0.0813(5) 0.3079(3) 0.0695(9) Uani 1 4 e d . . .
H201 H 0.521(2) 0.001(5) 0.271(3) 0.091(12) Uiso 1 4 e d . . .

loop_
_atom_site_aniso_label
_atom_site_aniso_U_11
_atom_site_aniso_U_22
_atom_site_aniso_U_33
_atom_site_aniso_U_23
_atom_site_aniso_U_13
_atom_site_aniso_U_12
N1 0.0505(14) 0.0540(15) 0.0505(14) 0.0048(12) 0.0188(12) -0.0003(12)
N3 0.0485(13) 0.0538(15) 0.0494(14) 0.0074(12) 0.0185(11) 0.0095(11)
N12 0.0513(14) 0.0590(15) 0.0413(13) -0.0040(11) 0.0179(11) -0.0087(12)
O7 0.0600(13) 0.0894(16) 0.0768(14) -0.0126(12) 0.0382(12) 0.0045(11)
O11 0.0920(17) 0.166(3) 0.0534(13) -0.0264(15) 0.0444(13) -0.0477(16)
O21 0.0698(15) 0.0623(15) 0.0926(17) 0.0002(12) 0.0209(12) 0.0215(12)
C2 0.0438(16) 0.062(2) 0.0434(16) -0.0062(15) 0.0129(14) -0.0022(15)
C4 0.0434(15) 0.0564(17) 0.0374(15) -0.0070(13) 0.0132(13) 0.0026(13)
C5 0.0464(17) 0.0480(17) 0.0524(17) -0.0051(15) 0.0096(14) 0.0048(15)
C6 0.081(3) 0.097(3) 0.072(3) 0.033(2) 0.026(2) -0.001(3)
C8 0.074(3) 0.069(3) 0.099(3) 0.025(2) 0.037(3) 0.018(2)
C9 0.062(2) 0.092(3) 0.0468(19) -0.019(2) 0.0110(17) -0.013(2)
C10 0.0507(17) 0.075(2) 0.0410(16) -0.0021(16) 0.0212(14) -0.0006(15)
C13 0.064(2) 0.086(3) 0.0407(18) -0.0138(18) 0.0164(17) -0.019(2)
C14 0.060(2) 0.057(2) 0.064(2) 0.0047(18) 0.0222(17) -0.0089(16)
C15 0.0533(18) 0.0443(17) 0.065(2) 0.0005(15) 0.0250(16) -0.0126(14)
C16 0.073(3) 0.063(2) 0.092(3) -0.012(2) 0.042(2) -0.0199(19)
C17 0.083(3) 0.064(3) 0.165(5) 0.005(3) 0.079(4) -0.002(2)
C18 0.054(3) 0.076(3) 0.166(5) 0.042(3) 0.026(3) -0.008(2)
C19 0.067(3) 0.083(3) 0.111(4) 0.020(3) 0.013(3) -0.014(2)
C20 0.064(2) 0.066(2) 0.075(3) -0.0016(19) 0.020(2) -0.0090(18)

loop_
_atom_type_symbol
_atom_type_description
_atom_type_scat_dispersion_real
_atom_type_scat_dispersion_imag
_atom_type_scat_source
C C 0.0033 0.0016 'International Tables Vol C Tables 4.2.6.8 and 6.1.1.4'
H H 0.0000 0.0000 'International Tables Vol C Tables 4.2.6.8 and 6.1.1.4'
N N 0.0061 0.0033 'International Tables Vol C Tables 4.2.6.8 and 6.1.1.4'
O O 0.0106 0.0060 'International Tables Vol C Tables 4.2.6.8 and 6.1.1.4'

loop_
_geom_angle_atom_site_label_1
_geom_angle_atom_site_label_2
_geom_angle_atom_site_label_3
_geom_angle
_geom_angle_site_symmetry_1
_geom_angle_site_symmetry_3
_geom_angle_publ_flag
C5 N1 C2 111.8(2) . . ?
C5 N1 C6 124.9(3) . . ?
C2 N1 C6 123.3(3) . . ?
C2 N3 C8 124.4(3) . . ?
C2 N3 C4 112.2(2) . . ?
C8 N3 C4 123.4(3) . . ?
C10 N12 C13 126.3(2) . . ?
C10 N12 C14 118.8(2) . . ?
C13 N12 C14 114.7(3) . . ?
O7 C2 N3 127.8(3) . . ?
O7 C2 N1 124.7(3) . . ?
N3 C2 N1 107.4(2) . . ?
N3 C4 C5 101.2(2) . . ?
N3 C4 C9 111.6(2) . . ?
C5 C4 C9 106.8(3) . . ?
N3 C4 C10 111.7(2) . . ?
C5 C4 C10 115.6(2) . . ?
C9 C4 C10 109.6(2) . . ?
O21 C5 N1 126.0(3) . . ?
O21 C5 C4 126.9(3) . . ?
N1 C5 C4 107.0(2) . . ?
N1 C6 H061 112(2) . . ?
N1 C6 H062 108(3) . . ?
H061 C6 H062 117(4) . . ?
N1 C6 H063 105(3) . . ?
H061 C6 H063 99(4) . . ?
H062 C6 H063 115(4) . . ?
N3 C8 H081 107(3) . . ?
N3 C8 H082 110(2) . . ?
H081 C8 H082 116(3) . . ?
N3 C8 H083 110(3) . . ?
H081 C8 H083 113(4) . . ?
H082 C8 H083 100(3) . . ?
C4 C9 H091 109.0(19) . . ?
C4 C9 H092 111.2(17) . . ?
H091 C9 H092 112(3) . . ?
C4 C9 H093 106.7(19) . . ?
H091 C9 H093 111(2) . . ?
H092 C9 H093 107(2) . . ?
O11 C10 N12 122.3(3) . . ?
O11 C10 C4 117.5(3) . . ?
N12 C10 C4 120.2(2) . . ?
N12 C13 H131 108.9(18) . . ?
N12 C13 H132 113(2) . . ?
H131 C13 H132 106(3) . . ?
N12 C13 H133 107(3) . . ?
H131 C13 H133 113(3) . . ?
H132 C13 H133 108(3) . . ?
N12 C14 C15 113.7(3) . . ?
N12 C14 H141 104.4(18) . . ?
C15 C14 H141 111.2(17) . . ?
N12 C14 H142 105.2(18) . . ?
C15 C14 H142 112.3(19) . . ?
H141 C14 H142 110(3) . . ?
C16 C15 C20 118.3(3) . . ?
C16 C15 C14 120.9(3) . . ?
C20 C15 C14 120.7(3) . . ?
C15 C16 C17 120.3(4) . . ?
C15 C16 H161 115.4(18) . . ?
C17 C16 H161 124.3(18) . . ?
C18 C17 C16 119.8(4) . . ?
C18 C17 H171 125(2) . . ?
C16 C17 H171 115(2) . . ?
C19 C18 C17 120.3(4) . . ?
C19 C18 H181 116(3) . . ?
C17 C18 H181 124(3) . . ?
C18 C19 C20 120.2(5) . . ?
C18 C19 H191 119(3) . . ?
C20 C19 H191 121(3) . . ?
C19 C20 C15 121.0(4) . . ?
C19 C20 H201 121(2) . . ?
C15 C20 H201 118(2) . . ?

loop_
_geom_bond_atom_site_label_1
_geom_bond_atom_site_label_2
_geom_bond_distance
_geom_bond_site_symmetry_2
_geom_bond_publ_flag
N1 C5 1.360(3) . ?
N1 C2 1.393(3) . ?
N1 C6 1.454(4) . ?
N3 C2 1.344(3) . ?
N3 C8 1.449(4) . ?
N3 C4 1.457(3) . ?
N12 C10 1.335(3) . ?
N12 C13 1.459(4) . ?
N12 C14 1.481(3) . ?
O7 C2 1.219(3) . ?
O11 C10 1.216(3) . ?
O21 C5 1.205(3) . ?
C4 C5 1.518(4) . ?
C4 C9 1.529(4) . ?
C4 C10 1.558(4) . ?
C6 H061 0.98(5) . ?
C6 H062 0.94(5) . ?
C6 H063 0.91(4) . ?
C8 H081 0.88(4) . ?
C8 H082 1.01(4) . ?
C8 H083 0.93(5) . ?
C9 H091 1.05(4) . ?
C9 H092 0.96(3) . ?
C9 H093 1.02(4) . ?
C13 H131 0.95(3) . ?
C13 H132 0.97(4) . ?
C13 H133 0.96(5) . ?
C14 C15 1.499(4) . ?
C14 H141 1.01(3) . ?
C14 H142 0.95(3) . ?
C15 C16 1.377(4) . ?
C15 C20 1.386(4) . ?
C16 C17 1.393(6) . ?
C16 H161 0.92(3) . ?
C17 C18 1.371(7) . ?
C17 H171 0.96(3) . ?
C18 C19 1.355(6) . ?
C18 H181 0.94(5) . ?
C19 C20 1.373(5) . ?
C19 H191 1.00(5) . ?
C20 H201 0.96(3) . ?
